data_4335149
loop_
_publ_author_name
'Yong Yan'
'Christopher Keating'
'Perumalreddy Chandrasekaran'
'Upul Jayarathne'
'Joel T. Mague'
'Serena DeBeer'
'Kyle M. Lancaster'
'Stephen Sproules'
'Igor V. Rubtsov'
'James P. Donahue'

_publ_contact_author 'James P. Donahue'
_publ_contact_author_address
;
   James P. Donahue
   Department of Chemistry
   Tulane University
   Percival Stern Hall, Room 2015
   6400 Freret Street
   New Orleans, Louisiana 70118-5698
;
_publ_contact_author_email donahue@tulane.edu
_publ_section_title
;
 Ancillary Ligand Effects upon Dithiolene Redox Noninnocence in Tungsten
 Bis(dithiolene) Complexes
;
_journal_name_full 'Inorganic Chemistry'
_journal_page_first 6743
_journal_page_last 6751
_journal_paper_doi 10.1021/ic4009174
_journal_volume 52
_journal_year 2013
_chemical_formula_moiety 'C12 H18 S6 W, C8 H20 N, 0.5(C6 H6)'
_chemical_formula_sum 'C23 H41 N S6 W'
_chemical_formula_weight 707.78
_chemical_name_systematic
; 
 Tetraethylammonium tris(butane-2,3-dithiolato)tungstate(V) 
 hemibenzene solvate 
;
_space_group_IT_number 14
_symmetry_cell_setting monoclinic
_symmetry_space_group_name_Hall '-P 2yn'
_symmetry_space_group_name_H-M 'P 1 21/n 1'
_atom_sites_solution_hydrogens geom
_atom_sites_solution_primary direct
_atom_sites_solution_secondary difmap
_audit_creation_method SHELXL-97
_cell_angle_alpha 90.00
_cell_angle_beta 106.042(1)
_cell_angle_gamma 90.00
_cell_formula_units_Z 4
_cell_length_a 9.5750(11)
_cell_length_b 24.536(3)
_cell_length_c 12.7760(15)
_cell_measurement_reflns_used 9087
_cell_measurement_temperature 149(2)
_cell_measurement_theta_max 27.52
_cell_measurement_theta_min 2.35
_cell_volume 2884.6(6)
_computing_cell_refinement 'Bruker SAINT (Bruker-AXS 2009a)'
_computing_data_collection 'Bruker APEX2 (Bruker-AXS, 2009)'
_computing_data_reduction 'Bruker SAINT (Bruker-AXS 2009a)'
_computing_molecular_graphics 'Bruker SHELXTL(Bruker-AXS 2008)'
_computing_publication_material 'Bruker SHELXTL(Bruker-AXS 2008)'
_computing_structure_refinement 'SHELXL (Sheldrick, 2008)'
_computing_structure_solution 'SHELXS (Sheldrick, 2008)'
_diffrn_ambient_temperature 149(2)
_diffrn_measured_fraction_theta_full 0.998
_diffrn_measured_fraction_theta_max 0.998
_diffrn_measurement_device_type 'Bruker Smart APEx CCD'
_diffrn_measurement_method '\f and \w scans'
_diffrn_radiation_monochromator graphite
_diffrn_radiation_source 'fine-focus sealed tube'
_diffrn_radiation_type MoK\a
_diffrn_radiation_wavelength 0.71073
_diffrn_reflns_av_R_equivalents 0.0696
_diffrn_reflns_av_sigmaI/netI 0.0716
_diffrn_reflns_limit_h_max 12
_diffrn_reflns_limit_h_min -12
_diffrn_reflns_limit_k_max 31
_diffrn_reflns_limit_k_min -31
_diffrn_reflns_limit_l_max 16
_diffrn_reflns_limit_l_min -16
_diffrn_reflns_number 24096
_diffrn_reflns_theta_full 27.20
_diffrn_reflns_theta_max 27.20
_diffrn_reflns_theta_min 1.66
_exptl_absorpt_coefficient_mu 4.451
_exptl_absorpt_correction_T_max 0.9162
_exptl_absorpt_correction_T_min 0.6586
_exptl_absorpt_correction_type 'integration numerical gaussian'
_exptl_absorpt_process_details 'SADABS (Sheldrick, 2008a)'
_exptl_crystal_colour blue
_exptl_crystal_density_diffrn 1.630
_exptl_crystal_description Plate
_exptl_crystal_F_000 1424
_exptl_crystal_size_max 0.18
_exptl_crystal_size_mid 0.15
_exptl_crystal_size_min 0.03
_refine_diff_density_max 1.104
_refine_diff_density_min -1.320
_refine_diff_density_rms 0.156
_refine_ls_extinction_method none
_refine_ls_goodness_of_fit_ref 1.046
_refine_ls_hydrogen_treatment constr
_refine_ls_matrix_type full
_refine_ls_number_parameters 290
_refine_ls_number_reflns 6417
_refine_ls_number_restraints 0
_refine_ls_restrained_S_all 1.046
_refine_ls_R_factor_all 0.0794
_refine_ls_R_factor_gt 0.0434
_refine_ls_shift/su_max 0.005
_refine_ls_shift/su_mean 0.000
_refine_ls_structure_factor_coef Fsqd
_refine_ls_weighting_details 'calc w=1/[\s^2^(Fo^2^)+(0.0298P)^2^+2.8628P] where P=(Fo^2^+2Fc^2^)/3'
_refine_ls_weighting_scheme calc
_refine_ls_wR_factor_gt 0.0773
_refine_ls_wR_factor_ref 0.0866
_reflns_number_gt 4479
_reflns_number_total 6417
_reflns_threshold_expression >2\s(I)
_cod_data_source_file ic4009174_si_002_14.cif
_cod_data_source_block jpd379b1_0m
_cod_database_code 4335149

loop_
_symmetry_equiv_pos_as_xyz
'x, y, z'
'-x+1/2, y+1/2, -z+1/2'
'-x, -y, -z'
'x-1/2, -y-1/2, z-1/2'

loop_
_atom_site_label
_atom_site_type_symbol
_atom_site_fract_x
_atom_site_fract_y
_atom_site_fract_z
_atom_site_U_iso_or_equiv
_atom_site_adp_type
_atom_site_occupancy
_atom_site_symmetry_multiplicity
_atom_site_calc_flag
_atom_site_refinement_flags
W1 W 0.98879(2) 0.149509(11) 0.90728(2) 0.02435(8) Uani 1 1 d .
S1 S 1.23237(15) 0.14572(7) 0.89413(12) 0.0314(4) Uani 1 1 d .
S2 S 0.94368(17) 0.12487(7) 0.71936(13) 0.0319(4) Uani 1 1 d .
S3 S 1.08636(17) 0.10067(7) 1.07203(13) 0.0325(4) Uani 1 1 d .
S4 S 0.79678(17) 0.08620(7) 0.89804(15) 0.0391(4) Uani 1 1 d .
S5 S 1.08695(17) 0.22615(7) 1.01928(13) 0.0308(4) Uani 1 1 d .
S6 S 0.79486(16) 0.21253(7) 0.84330(13) 0.0334(4) Uani 1 1 d .
C1 C 1.2336(6) 0.1112(3) 0.7750(5) 0.0310(15) Uani 1 1 d .
C2 C 1.1070(7) 0.1022(3) 0.6983(5) 0.0323(15) Uani 1 1 d .
C3 C 0.9521(7) 0.0586(3) 1.0984(6) 0.0399(17) Uani 1 1 d .
C4 C 0.8257(7) 0.0524(3) 1.0211(6) 0.0399(17) Uani 1 1 d .
C5 C 0.9801(7) 0.2831(3) 0.9733(5) 0.0321(15) Uani 1 1 d .
C6 C 0.8508(7) 0.2773(3) 0.8947(5) 0.0323(15) Uani 1 1 d .
C7 C 1.3831(7) 0.0947(3) 0.7667(6) 0.0436(19) Uani 1 1 d .
H7A H 1.4152 0.0619 0.8103 0.065 Uiso 1 1 calc R
H7B H 1.4522 0.1244 0.7941 0.065 Uiso 1 1 calc R
H7C H 1.3784 0.0873 0.6904 0.065 Uiso 1 1 calc R
C8 C 1.0940(8) 0.0732(3) 0.5901(5) 0.048(2) Uani 1 1 d .
H8A H 1.0481 0.0977 0.5298 0.073 Uiso 1 1 calc R
H8B H 1.0344 0.0404 0.5859 0.073 Uiso 1 1 calc R
H8C H 1.1910 0.0630 0.5853 0.073 Uiso 1 1 calc R
C9 C 0.9960(9) 0.0296(3) 1.2065(6) 0.056(2) Uani 1 1 d .
H9A H 0.9089 0.0170 1.2254 0.085 Uiso 1 1 calc R
H9B H 1.0504 0.0546 1.2629 0.085 Uiso 1 1 calc R
H9C H 1.0573 -0.0018 1.2016 0.085 Uiso 1 1 calc R
C10 C 0.7073(8) 0.0135(3) 1.0316(7) 0.053(2) Uani 1 1 d .
H10A H 0.7426 -0.0241 1.0336 0.080 Uiso 1 1 calc R
H10B H 0.6217 0.0181 0.9691 0.080 Uiso 1 1 calc R
H10C H 0.6811 0.0214 1.0990 0.080 Uiso 1 1 calc R
C11 C 1.0356(8) 0.3367(3) 1.0288(6) 0.0447(19) Uani 1 1 d .
H11A H 1.0436 0.3635 0.9738 0.067 Uiso 1 1 calc R
H11B H 1.1314 0.3310 1.0804 0.067 Uiso 1 1 calc R
H11C H 0.9678 0.3501 1.0679 0.067 Uiso 1 1 calc R
C12 C 0.7475(8) 0.3236(3) 0.8511(6) 0.0473(19) Uani 1 1 d .
H12A H 0.7999 0.3583 0.8666 0.071 Uiso 1 1 calc R
H12B H 0.6686 0.3232 0.8862 0.071 Uiso 1 1 calc R
H12C H 0.7070 0.3195 0.7723 0.071 Uiso 1 1 calc R
N1 N 0.1686(5) 0.3068(2) 0.6892(4) 0.0246(11) Uani 1 1 d .
C13 C 0.2011(7) 0.3168(3) 0.8109(5) 0.0366(16) Uani 1 1 d .
H13A H 0.2407 0.2829 0.8498 0.044 Uiso 1 1 calc R
H13B H 0.1089 0.3252 0.8283 0.044 Uiso 1 1 calc R
C14 C 0.3085(8) 0.3632(3) 0.8533(6) 0.0462(19) Uani 1 1 d .
H14A H 0.4028 0.3539 0.8420 0.069 Uiso 1 1 calc R
H14B H 0.3196 0.3685 0.9312 0.069 Uiso 1 1 calc R
H14C H 0.2718 0.3968 0.8138 0.069 Uiso 1 1 calc R
C15 C 0.1052(7) 0.3573(3) 0.6252(5) 0.0382(16) Uani 1 1 d .
H15A H 0.1829 0.3850 0.6354 0.046 Uiso 1 1 calc R
H15B H 0.0743 0.3477 0.5469 0.046 Uiso 1 1 calc R
C16 C -0.0217(7) 0.3824(3) 0.6549(6) 0.0468(19) Uani 1 1 d .
H16A H -0.0942 0.3542 0.6551 0.070 Uiso 1 1 calc R
H16B H -0.0654 0.4106 0.6016 0.070 Uiso 1 1 calc R
H16C H 0.0116 0.3988 0.7275 0.070 Uiso 1 1 calc R
C17 C 0.0620(7) 0.2596(3) 0.6654(5) 0.0344(16) Uani 1 1 d .
H17A H 0.1065 0.2283 0.7115 0.041 Uiso 1 1 calc R
H17B H -0.0259 0.2704 0.6869 0.041 Uiso 1 1 calc R
C18 C 0.0160(8) 0.2412(3) 0.5476(6) 0.0483(19) Uani 1 1 d .
H18A H -0.0337 0.2712 0.5014 0.072 Uiso 1 1 calc R
H18B H -0.0501 0.2100 0.5400 0.072 Uiso 1 1 calc R
H18C H 0.1020 0.2304 0.5252 0.072 Uiso 1 1 calc R
C19 C 0.3073(6) 0.2928(3) 0.6594(5) 0.0332(15) Uani 1 1 d .
H19A H 0.3758 0.3238 0.6799 0.040 Uiso 1 1 calc R
H19B H 0.2841 0.2883 0.5795 0.040 Uiso 1 1 calc R
C20 C 0.3829(7) 0.2410(3) 0.7143(6) 0.0431(18) Uani 1 1 d .
H20A H 0.4029 0.2444 0.7935 0.065 Uiso 1 1 calc R
H20B H 0.4744 0.2359 0.6953 0.065 Uiso 1 1 calc R
H20C H 0.3195 0.2095 0.6892 0.065 Uiso 1 1 calc R
C21 C 0.5698(13) 1.0024(4) 0.6142(9) 0.085(3) Uani 1 1 d .
H21 H 0.6177 1.0045 0.6899 0.102 Uiso 1 1 calc R
C22 C 0.4250(12) 0.9838(4) 0.5788(9) 0.075(3) Uani 1 1 d .
H22 H 0.3740 0.9728 0.6293 0.090 Uiso 1 1 calc R
C23 C 0.3568(10) 0.9822(4) 0.4625(10) 0.083(3) Uani 1 1 d .
H23 H 0.2588 0.9703 0.4371 0.100 Uiso 1 1 calc R

loop_
_atom_site_aniso_label
_atom_site_aniso_U_11
_atom_site_aniso_U_22
_atom_site_aniso_U_33
_atom_site_aniso_U_23
_atom_site_aniso_U_13
_atom_site_aniso_U_12
W1 0.01711(11) 0.03211(14) 0.02362(12) -0.00077(13) 0.00527(8) -0.00067(12)
S1 0.0183(7) 0.0503(10) 0.0248(8) 0.0009(8) 0.0047(6) -0.0014(8)
S2 0.0252(8) 0.0432(10) 0.0244(8) -0.0036(7) 0.0023(6) 0.0034(7)
S3 0.0269(8) 0.0393(10) 0.0316(9) 0.0064(7) 0.0086(7) 0.0002(7)
S4 0.0259(8) 0.0417(11) 0.0495(11) -0.0043(9) 0.0102(8) -0.0088(7)
S5 0.0290(8) 0.0354(10) 0.0267(8) -0.0035(7) 0.0058(7) -0.0033(7)
S6 0.0241(8) 0.0402(10) 0.0335(9) -0.0017(8) 0.0040(7) 0.0066(7)
C1 0.026(3) 0.041(4) 0.028(3) 0.003(3) 0.011(3) 0.003(3)
C2 0.041(4) 0.031(4) 0.028(3) 0.003(3) 0.013(3) 0.011(3)
C3 0.039(4) 0.032(4) 0.058(5) 0.009(3) 0.031(4) 0.010(3)
C4 0.035(4) 0.032(4) 0.064(5) -0.005(4) 0.033(4) 0.000(3)
C5 0.043(4) 0.027(4) 0.030(3) 0.003(3) 0.016(3) -0.004(3)
C6 0.035(4) 0.032(4) 0.037(4) 0.007(3) 0.021(3) 0.006(3)
C7 0.040(4) 0.056(5) 0.043(4) 0.017(4) 0.025(3) 0.016(4)
C8 0.050(4) 0.066(6) 0.030(4) -0.004(4) 0.013(3) 0.017(4)
C9 0.067(5) 0.048(5) 0.063(5) 0.019(4) 0.034(5) 0.011(4)
C10 0.053(5) 0.038(5) 0.081(6) -0.001(4) 0.037(5) -0.011(4)
C11 0.058(5) 0.039(5) 0.044(4) -0.005(3) 0.026(4) -0.009(3)
C12 0.050(5) 0.043(5) 0.053(5) 0.007(4) 0.021(4) 0.010(4)
N1 0.023(2) 0.032(3) 0.021(3) 0.001(2) 0.009(2) 0.000(2)
C13 0.035(4) 0.048(5) 0.027(3) -0.007(3) 0.008(3) 0.004(3)
C14 0.043(4) 0.049(5) 0.038(4) -0.012(3) -0.003(3) 0.006(3)
C15 0.036(4) 0.039(4) 0.035(4) 0.007(3) 0.004(3) -0.003(3)
C16 0.033(4) 0.057(5) 0.045(4) -0.002(4) 0.001(3) 0.015(4)
C17 0.032(3) 0.038(4) 0.032(4) 0.004(3) 0.006(3) -0.006(3)
C18 0.039(4) 0.054(5) 0.042(4) -0.007(4) -0.005(3) -0.002(4)
C19 0.029(3) 0.046(4) 0.029(3) 0.001(3) 0.014(3) 0.002(3)
C20 0.034(4) 0.056(5) 0.040(4) 0.007(4) 0.010(3) 0.010(3)
C21 0.087(8) 0.090(8) 0.079(8) -0.016(6) 0.027(7) 0.028(6)
C22 0.085(8) 0.066(7) 0.077(7) 0.004(5) 0.028(6) 0.017(6)
C23 0.043(5) 0.070(7) 0.131(10) -0.015(7) 0.014(6) 0.001(5)

loop_
_atom_type_symbol
_atom_type_description
_atom_type_scat_dispersion_real
_atom_type_scat_dispersion_imag
_atom_type_scat_source
C C 0.0033 0.0016 'International Tables Vol C Tables 4.2.6.8 and 6.1.1.4'
H H 0.0000 0.0000 'International Tables Vol C Tables 4.2.6.8 and 6.1.1.4'
N N 0.0061 0.0033 'International Tables Vol C Tables 4.2.6.8 and 6.1.1.4'
S S 0.1246 0.1234 'International Tables Vol C Tables 4.2.6.8 and 6.1.1.4'
W W -0.8490 6.8722 'International Tables Vol C Tables 4.2.6.8 and 6.1.1.4'

loop_
_geom_angle_atom_site_label_1
_geom_angle_atom_site_label_2
_geom_angle_atom_site_label_3
_geom_angle
_geom_angle_site_symmetry_1
S3 W1 S6 135.21(6) .
S3 W1 S4 79.89(6) .
S6 W1 S4 83.60(6) .
S3 W1 S1 83.69(5) .
S6 W1 S1 133.31(6) .
S4 W1 S1 136.58(6) .
S3 W1 S5 82.72(6) .
S6 W1 S5 80.51(6) .
S4 W1 S5 135.37(6) .
S1 W1 S5 80.95(6) .
S3 W1 S2 132.67(6) .
S6 W1 S2 84.97(6) .
S4 W1 S2 82.13(6) .
S1 W1 S2 80.14(5) .
S5 W1 S2 136.86(6) .
C1 S1 W1 108.8(2) .
C2 S2 W1 108.3(2) .
C3 S3 W1 109.7(2) .
C4 S4 W1 109.9(2) .
C5 S5 W1 109.4(2) .
C6 S6 W1 109.5(2) .
C2 C1 C7 125.4(6) .
C2 C1 S1 119.5(5) .
C7 C1 S1 115.1(5) .
C1 C2 C8 124.5(6) .
C1 C2 S2 119.8(5) .
C8 C2 S2 115.7(5) .
C4 C3 C9 125.9(7) .
C4 C3 S3 119.1(5) .
C9 C3 S3 114.9(6) .
C3 C4 C10 123.4(7) .
C3 C4 S4 119.9(5) .
C10 C4 S4 116.5(6) .
C6 C5 C11 124.2(6) .
C6 C5 S5 119.6(5) .
C11 C5 S5 116.2(5) .
C5 C6 C12 124.1(6) .
C5 C6 S6 119.4(5) .
C12 C6 S6 116.5(5) .
C1 C7 H7A 109.5 .
C1 C7 H7B 109.5 .
H7A C7 H7B 109.5 .
C1 C7 H7C 109.5 .
H7A C7 H7C 109.5 .
H7B C7 H7C 109.5 .
C2 C8 H8A 109.5 .
C2 C8 H8B 109.5 .
H8A C8 H8B 109.5 .
C2 C8 H8C 109.5 .
H8A C8 H8C 109.5 .
H8B C8 H8C 109.5 .
C3 C9 H9A 109.5 .
C3 C9 H9B 109.5 .
H9A C9 H9B 109.5 .
C3 C9 H9C 109.5 .
H9A C9 H9C 109.5 .
H9B C9 H9C 109.5 .
C4 C10 H10A 109.5 .
C4 C10 H10B 109.5 .
H10A C10 H10B 109.5 .
C4 C10 H10C 109.5 .
H10A C10 H10C 109.5 .
H10B C10 H10C 109.5 .
C5 C11 H11A 109.5 .
C5 C11 H11B 109.5 .
H11A C11 H11B 109.5 .
C5 C11 H11C 109.5 .
H11A C11 H11C 109.5 .
H11B C11 H11C 109.5 .
C6 C12 H12A 109.5 .
C6 C12 H12B 109.5 .
H12A C12 H12B 109.5 .
C6 C12 H12C 109.5 .
H12A C12 H12C 109.5 .
H12B C12 H12C 109.5 .
C15 N1 C17 111.6(5) .
C15 N1 C19 107.3(4) .
C17 N1 C19 111.3(5) .
C15 N1 C13 111.0(5) .
C17 N1 C13 105.3(4) .
C19 N1 C13 110.3(5) .
N1 C13 C14 114.2(5) .
N1 C13 H13A 108.7 .
C14 C13 H13A 108.7 .
N1 C13 H13B 108.7 .
C14 C13 H13B 108.7 .
H13A C13 H13B 107.6 .
C13 C14 H14A 109.5 .
C13 C14 H14B 109.5 .
H14A C14 H14B 109.5 .
C13 C14 H14C 109.5 .
H14A C14 H14C 109.5 .
H14B C14 H14C 109.5 .
C16 C15 N1 115.5(5) .
C16 C15 H15A 108.4 .
N1 C15 H15A 108.4 .
C16 C15 H15B 108.4 .
N1 C15 H15B 108.4 .
H15A C15 H15B 107.5 .
C15 C16 H16A 109.5 .
C15 C16 H16B 109.5 .
H16A C16 H16B 109.5 .
C15 C16 H16C 109.5 .
H16A C16 H16C 109.5 .
H16B C16 H16C 109.5 .
C18 C17 N1 114.9(5) .
C18 C17 H17A 108.5 .
N1 C17 H17A 108.5 .
C18 C17 H17B 108.5 .
N1 C17 H17B 108.5 .
H17A C17 H17B 107.5 .
C17 C18 H18A 109.5 .
C17 C18 H18B 109.5 .
H18A C18 H18B 109.5 .
C17 C18 H18C 109.5 .
H18A C18 H18C 109.5 .
H18B C18 H18C 109.5 .
N1 C19 C20 114.1(5) .
N1 C19 H19A 108.7 .
C20 C19 H19A 108.7 .
N1 C19 H19B 108.7 .
C20 C19 H19B 108.7 .
H19A C19 H19B 107.6 .
C19 C20 H20A 109.5 .
C19 C20 H20B 109.5 .
H20A C20 H20B 109.5 .
C19 C20 H20C 109.5 .
H20A C20 H20C 109.5 .
H20B C20 H20C 109.5 .
C23 C21 C22 120.0(10) 3_676
C23 C21 H21 120.0 3_676
C22 C21 H21 120.0 .
C21 C22 C23 117.6(10) .
C21 C22 H22 121.2 .
C23 C22 H22 121.2 .
C21 C23 C22 122.4(9) 3_676
C21 C23 H23 118.8 3_676
C22 C23 H23 118.8 .

loop_
_geom_bond_atom_site_label_1
_geom_bond_atom_site_label_2
_geom_bond_distance
_geom_bond_site_symmetry_2
W1 S3 2.3775(16) .
W1 S6 2.3808(16) .
W1 S4 2.3847(17) .
W1 S1 2.3860(14) .
W1 S5 2.3925(16) .
W1 S2 2.3964(16) .
S1 C1 1.744(6) .
S2 C2 1.749(6) .
S3 C3 1.752(7) .
S4 C4 1.731(7) .
S5 C5 1.736(7) .
S6 C6 1.747(7) .
C1 C2 1.351(8) .
C1 C7 1.519(8) .
C2 C8 1.527(9) .
C3 C4 1.343(9) .
C3 C9 1.508(10) .
C4 C10 1.516(9) .
C5 C6 1.369(9) .
C5 C11 1.518(9) .
C6 C12 1.508(9) .
C7 H7A 0.9800 .
C7 H7B 0.9800 .
C7 H7C 0.9800 .
C8 H8A 0.9800 .
C8 H8B 0.9800 .
C8 H8C 0.9800 .
C9 H9A 0.9800 .
C9 H9B 0.9800 .
C9 H9C 0.9800 .
C10 H10A 0.9800 .
C10 H10B 0.9800 .
C10 H10C 0.9800 .
C11 H11A 0.9800 .
C11 H11B 0.9800 .
C11 H11C 0.9800 .
C12 H12A 0.9800 .
C12 H12B 0.9800 .
C12 H12C 0.9800 .
N1 C15 1.515(8) .
N1 C17 1.518(8) .
N1 C19 1.519(7) .
N1 C13 1.519(7) .
C13 C14 1.528(9) .
C13 H13A 0.9900 .
C13 H13B 0.9900 .
C14 H14A 0.9800 .
C14 H14B 0.9800 .
C14 H14C 0.9800 .
C15 C16 1.502(9) .
C15 H15A 0.9900 .
C15 H15B 0.9900 .
C16 H16A 0.9800 .
C16 H16B 0.9800 .
C16 H16C 0.9800 .
C17 C18 1.517(9) .
C17 H17A 0.9900 .
C17 H17B 0.9900 .
C18 H18A 0.9800 .
C18 H18B 0.9800 .
C18 H18C 0.9800 .
C19 C20 1.534(9) .
C19 H19A 0.9900 .
C19 H19B 0.9900 .
C20 H20A 0.9800 .
C20 H20B 0.9800 .
C20 H20C 0.9800 .
C21 C23 1.406(13) 3_676
C21 C22 1.409(14) .
C21 H21 0.9500 .
C22 C23 1.449(14) .
C22 H22 0.9500 .
C23 C21 1.406(13) 3_676
C23 H23 0.9500 .
